data_4024243
loop_
_publ_author_name
'Jean-Fran\,cois Brazeau'
'Philippe Mochirian'
'Michel Pr\'evost'
'Yvan Guindon'

_publ_contact_author
;
    Dr Yvan Guindon
    Institut de recherches cliniques de Montr\'eal
    110 ouest, Avenue des Pins
    Montr\'eal, Qu\'ebec
    Canada H2W 1R7
;
_publ_contact_author_email guindoy@ircm.umontreal.ca
_publ_contact_author_fax '514 987 5789'
_publ_contact_author_phone '514 987 5786'
_publ_section_title
;
Stereopentads Derived from a Sequence of Mukaiyama Aldolization and Free
Radical Reduction on \a-Methyl-\b-alkoxy Aldehydes: A General Strategy for
Efficient Polypropionate Synthesis
;
_journal_name_full 'Journal of Organic Chemistry'
_journal_page_first 64
_journal_page_last 74
_journal_paper_doi 10.1021/jo8021583
_journal_volume 74
_journal_year 2009
_chemical_compound_source 'synthesized by the authors, see text'
_chemical_formula_moiety 'C10 H18 O4'
_chemical_formula_sum 'C10 H18 O4'
_chemical_formula_weight 202.244
_chemical_name_systematic
; 
 ? 
;
_space_group_IT_number 2
_symmetry_cell_setting triclinic
_symmetry_space_group_name_Hall '-P 1'
_symmetry_space_group_name_H-M 'P -1'
_atom_sites_solution_hydrogens geom
_atom_sites_solution_primary direct
_atom_sites_solution_secondary difmap
_audit_creation_method 'SHELXL96 (Sheldrick, 1996)'
_cell_angle_alpha 83.301(3)
_cell_angle_beta 86.487(3)
_cell_angle_gamma 69.316(2)
_cell_formula_units_Z 4
_cell_length_a 8.6992(3)
_cell_length_b 9.7549(4)
_cell_length_c 13.8934(6)
_cell_measurement_reflns_used 1003
_cell_measurement_temperature 293(2)
_cell_measurement_theta_max 68.61
_cell_measurement_theta_min 4.87
_cell_volume 1095.21(8)
_computing_cell_refinement 'SAINT (Bruker, 1999)'
_computing_data_collection 'SMART (Bruker, 1999)'
_computing_data_reduction 'SAINT (Bruker, 1999)'
_computing_molecular_graphics 'SHELXTL (Bruker, 1997)'
_computing_publication_material 'SHELXL96 (Sheldrick, 1996)'
_computing_structure_refinement 'SHELXL96 (Sheldrick, 1996)'
_computing_structure_solution 'SHELXS97 (Sheldrick, 1997)'
_diffrn_ambient_temperature 293(2)
_diffrn_detector_area_resol_mean 5.5
_diffrn_measured_fraction_theta_full 0.907
_diffrn_measured_fraction_theta_max 0.907
_diffrn_measurement_device_type 'Bruker AXS SMART 2K/Platform'
_diffrn_measurement_method '\w scan'
_diffrn_radiation_monochromator graphite
_diffrn_radiation_source 'normal-focus xray tube'
_diffrn_radiation_type 'Cu K\a'
_diffrn_radiation_wavelength 1.54178
_diffrn_reflns_av_R_equivalents 0.0364
_diffrn_reflns_av_sigmaI/netI 0.0406
_diffrn_reflns_limit_h_max 10
_diffrn_reflns_limit_h_min -10
_diffrn_reflns_limit_k_max 11
_diffrn_reflns_limit_k_min -11
_diffrn_reflns_limit_l_max 16
_diffrn_reflns_limit_l_min -16
_diffrn_reflns_number 14794
_diffrn_reflns_theta_full 71.86
_diffrn_reflns_theta_max 71.86
_diffrn_reflns_theta_min 3.20
_diffrn_standards_decay_% 'no decay, variation  0.0'
_diffrn_standards_number 89
_exptl_absorpt_coefficient_mu 0.777
_exptl_absorpt_correction_T_max 0.9500
_exptl_absorpt_correction_T_min 0.1100
_exptl_absorpt_correction_type multi-scan
_exptl_absorpt_process_details 'SADABS (Sheldrick, 1996)'
_exptl_crystal_colour colourless
_exptl_crystal_density_diffrn 1.2266
_exptl_crystal_density_meas ?
_exptl_crystal_density_method .
_exptl_crystal_description block
_exptl_crystal_F_000 440.0
_exptl_crystal_size_max 0.15
_exptl_crystal_size_mid 0.11
_exptl_crystal_size_min 0.08
_refine_diff_density_max 0.203
_refine_diff_density_min -0.146
_refine_diff_density_rms 0.034
_refine_ls_extinction_method none
_refine_ls_goodness_of_fit_all 0.931
_refine_ls_goodness_of_fit_ref 1.100
_refine_ls_hydrogen_treatment constr
_refine_ls_matrix_type full
_refine_ls_number_parameters 263
_refine_ls_number_reflns 3892
_refine_ls_number_restraints 0
_refine_ls_restrained_S_all 0.931
_refine_ls_restrained_S_obs 1.100
_refine_ls_R_factor_all 0.0763
_refine_ls_R_factor_gt 0.0455
_refine_ls_shift/su_max 0.000
_refine_ls_shift/su_mean 0.000
_refine_ls_structure_factor_coef Fsqd
_refine_ls_weighting_details 'w=1/[\s^2^(Fo^2^)+(0.0653P)^2^] where P=(Fo^2^+2Fc^2^)/3'
_refine_ls_weighting_scheme calc
_refine_ls_wR_factor_all 0.1214
_refine_ls_wR_factor_ref 0.1110
_reflns_number_gt 2423
_reflns_number_total 3892
_reflns_threshold_expression >2\s(I)
_cod_data_source_file jo8021583_si_003.cif
_cod_data_source_block guin22
_cod_depositor_comments
;
The following automatic conversions were performed:
'_symmetry_cell_setting' value 'Triclinic' changed to 'triclinic'
according to '/home/saulius/struct/CIF-dictionaries/cif_core.dic'
dictionary named 'cif_core.dic' version 2.4.1 from 2010-06-29.

Automatic conversion script
Id: cif_fix_enum 1527 2010-12-29 10:47:43Z saulius 
;
_cod_database_code 4024243

loop_
_symmetry_equiv_pos_as_xyz
'x, y, z'
'-x, -y, -z'

loop_
_atom_site_label
_atom_site_type_symbol
_atom_site_fract_x
_atom_site_fract_y
_atom_site_fract_z
_atom_site_U_iso_or_equiv
_atom_site_adp_type
_atom_site_occupancy
_atom_site_calc_flag
_atom_site_refinement_flags
_atom_site_disorder_group
C11 C 0.9101(2) 0.0255(2) 0.77815(15) 0.0517(5) Uani 1 d . .
C12 C 0.8299(2) 0.1445(2) 0.69907(15) 0.0544(5) Uani 1 d . .
H12 H 0.8729 0.2239 0.7030 0.065 Uiso 1 calc R .
C13 C 0.6453(2) 0.2096(2) 0.71600(15) 0.0523(5) Uani 1 d . .
H13 H 0.5991 0.2958 0.6690 0.063 Uiso 1 calc R .
C14 C 0.6097(2) 0.2565(2) 0.81819(14) 0.0498(5) Uani 1 d . .
H14 H 0.6691 0.3229 0.8265 0.060 Uiso 1 calc R .
C15 C 0.6750(2) 0.1206(2) 0.89012(14) 0.0474(5) Uani 1 d . .
H15 H 0.6103 0.0582 0.8832 0.057 Uiso 1 calc R .
O16 O 0.84750(15) 0.03412(14) 0.86850(10) 0.0556(4) Uani 1 d . .
C16 C 0.6679(2) 0.1442(2) 0.99679(15) 0.0504(5) Uani 1 d . .
H16 H 0.5516 0.1906 1.0143 0.060 Uiso 1 calc R .
C17 C 0.7526(3) 0.2489(2) 1.01719(15) 0.0583(6) Uani 1 d . .
H17A H 0.8689 0.2058 1.0017 0.070 Uiso 1 calc R .
H17B H 0.7083 0.3400 0.9754 0.070 Uiso 1 calc R .
O17 O 0.73257(16) 0.28086(15) 1.11556(10) 0.0623(4) Uani 1 d . .
H17 H 0.8008 0.2150 1.1487 0.093 Uiso 1 calc R .
O111 O 1.03691(17) -0.07558(17) 0.76516(11) 0.0735(5) Uani 1 d . .
C121 C 0.8808(3) 0.0903(3) 0.59964(16) 0.0763(7) Uani 1 d . .
H12A H 0.8434 0.0103 0.5932 0.114 Uiso 1 calc R .
H12B H 0.9984 0.0570 0.5926 0.114 Uiso 1 calc R .
H12C H 0.8328 0.1693 0.5504 0.114 Uiso 1 calc R .
O131 O 0.57893(16) 0.10019(14) 0.70110(11) 0.0616(4) Uani 1 d . .
H131 H 0.4843 0.1400 0.6825 0.092 Uiso 1 calc R .
C141 C 0.4261(2) 0.3383(2) 0.83669(17) 0.0647(6) Uani 1 d . .
H14A H 0.3674 0.2715 0.8364 0.097 Uiso 1 calc R .
H14B H 0.3853 0.4180 0.7867 0.097 Uiso 1 calc R .
H14C H 0.4106 0.3767 0.8985 0.097 Uiso 1 calc R .
C161 C 0.7310(3) -0.0019(2) 1.06038(15) 0.0646(6) Uani 1 d . .
H16A H 0.8480 -0.0452 1.0518 0.097 Uiso 1 calc R .
H16B H 0.6799 -0.0674 1.0422 0.097 Uiso 1 calc R .
H16C H 0.7048 0.0149 1.1271 0.097 Uiso 1 calc R .
C21 C 0.0960(2) 0.4672(2) 0.27642(16) 0.0577(6) Uani 1 d . .
C22 C 0.1738(2) 0.3396(2) 0.21711(16) 0.0587(6) Uani 1 d . .
H22 H 0.1333 0.2611 0.2445 0.070 Uiso 1 calc R .
C23 C 0.3587(2) 0.2801(2) 0.22906(15) 0.0551(5) Uani 1 d . .
H23 H 0.4071 0.1925 0.1942 0.066 Uiso 1 calc R .
C24 C 0.3991(2) 0.2395(2) 0.33549(15) 0.0538(5) Uani 1 d . .
H24 H 0.3462 0.1693 0.3621 0.065 Uiso 1 calc R .
C25 C 0.3278(2) 0.3772(2) 0.38853(15) 0.0507(5) Uani 1 d . .
H25 H 0.3941 0.4389 0.3679 0.061 Uiso 1 calc R .
O26 O 0.15825(15) 0.46537(14) 0.36226(10) 0.0601(4) Uani 1 d . .
C26 C 0.3306(2) 0.3554(2) 0.49795(15) 0.0529(5) Uani 1 d . .
H26 H 0.4452 0.3026 0.5160 0.063 Uiso 1 calc R .
C27 C 0.2317(3) 0.2608(2) 0.54225(16) 0.0639(6) Uani 1 d . .
H27A H 0.1159 0.3139 0.5306 0.077 Uiso 1 calc R .
H27B H 0.2641 0.1711 0.5104 0.077 Uiso 1 calc R .
O27 O 0.25506(17) 0.22358(16) 0.64314(11) 0.0671(4) Uani 1 d . .
H27 H 0.1844 0.2852 0.6726 0.101 Uiso 1 calc R .
O211 O -0.02806(19) 0.56967(19) 0.25328(12) 0.0884(6) Uani 1 d . .
C221 C 0.1199(3) 0.3781(3) 0.11209(18) 0.0847(8) Uani 1 d . .
H22A H 0.0021 0.4119 0.1102 0.127 Uiso 1 calc R .
H22B H 0.1656 0.2923 0.0777 0.127 Uiso 1 calc R .
H22C H 0.1581 0.4543 0.0822 0.127 Uiso 1 calc R .
O231 O 0.41713(17) 0.39263(14) 0.18661(12) 0.0647(4) Uani 1 d . .
H231 H 0.5155 0.3565 0.1736 0.097 Uiso 1 calc R .
C241 C 0.5830(3) 0.1682(2) 0.35186(18) 0.0751(7) Uani 1 d . .
H24A H 0.6284 0.0884 0.3122 0.113 Uiso 1 calc R .
H24B H 0.6016 0.1312 0.4189 0.113 Uiso 1 calc R .
H24C H 0.6349 0.2400 0.3348 0.113 Uiso 1 calc R .
C261 C 0.2748(3) 0.5029(2) 0.54246(16) 0.0662(6) Uani 1 d . .
H26A H 0.1606 0.5553 0.5299 0.099 Uiso 1 calc R .
H26B H 0.3384 0.5607 0.5141 0.099 Uiso 1 calc R .
H26C H 0.2908 0.4846 0.6112 0.099 Uiso 1 calc R .

loop_
_atom_site_aniso_label
_atom_site_aniso_U_11
_atom_site_aniso_U_22
_atom_site_aniso_U_33
_atom_site_aniso_U_23
_atom_site_aniso_U_13
_atom_site_aniso_U_12
C11 0.0427(11) 0.0559(13) 0.0556(14) -0.0137(11) 0.0007(10) -0.0139(10)
C12 0.0519(12) 0.0526(13) 0.0582(13) -0.0040(10) 0.0006(10) -0.0185(10)
C13 0.0503(12) 0.0423(11) 0.0592(14) -0.0034(10) -0.0075(10) -0.0094(10)
C14 0.0446(11) 0.0398(11) 0.0616(14) -0.0063(10) -0.0061(10) -0.0093(9)
C15 0.0345(9) 0.0434(11) 0.0606(13) -0.0100(10) 0.0032(9) -0.0084(8)
O16 0.0437(7) 0.0565(9) 0.0521(9) -0.0080(7) 0.0011(6) 0.0010(6)
C16 0.0358(10) 0.0503(12) 0.0600(13) -0.0107(10) 0.0054(9) -0.0084(9)
C17 0.0543(12) 0.0604(13) 0.0596(14) -0.0164(11) 0.0058(11) -0.0173(11)
O17 0.0492(8) 0.0659(10) 0.0630(10) -0.0229(8) -0.0006(7) -0.0040(7)
O111 0.0476(8) 0.0824(11) 0.0659(10) -0.0139(8) 0.0032(7) 0.0091(8)
C121 0.0777(16) 0.0826(17) 0.0574(15) -0.0061(13) 0.0082(13) -0.0162(14)
O131 0.0517(8) 0.0530(9) 0.0789(11) -0.0146(8) -0.0135(8) -0.0123(7)
C141 0.0523(12) 0.0529(13) 0.0758(16) -0.0101(11) -0.0056(11) -0.0004(10)
C161 0.0646(14) 0.0646(14) 0.0617(15) -0.0079(11) 0.0069(11) -0.0200(12)
C21 0.0421(11) 0.0665(14) 0.0605(15) -0.0141(12) 0.0027(11) -0.0125(11)
C22 0.0541(12) 0.0620(14) 0.0664(15) -0.0202(11) 0.0060(11) -0.0248(11)
C23 0.0531(12) 0.0411(11) 0.0687(15) -0.0172(10) 0.0138(11) -0.0122(10)
C24 0.0493(11) 0.0423(11) 0.0653(14) -0.0118(10) 0.0059(10) -0.0097(9)
C25 0.0369(10) 0.0445(11) 0.0673(15) -0.0103(10) -0.0005(10) -0.0086(9)
O26 0.0472(8) 0.0588(9) 0.0610(10) -0.0194(7) -0.0060(7) 0.0029(7)
C26 0.0399(10) 0.0471(12) 0.0677(14) -0.0101(10) -0.0081(10) -0.0079(9)
C27 0.0577(13) 0.0672(15) 0.0653(16) -0.0059(12) -0.0099(12) -0.0188(12)
O27 0.0545(9) 0.0673(10) 0.0672(10) -0.0059(8) -0.0009(8) -0.0065(7)
O211 0.0554(9) 0.1030(13) 0.0782(12) -0.0281(10) -0.0143(9) 0.0156(9)
C221 0.0756(16) 0.107(2) 0.0743(18) -0.0365(15) 0.0012(14) -0.0274(15)
O231 0.0492(8) 0.0505(9) 0.0875(11) -0.0072(8) 0.0167(8) -0.0119(7)
C241 0.0559(13) 0.0596(14) 0.0883(18) -0.0144(13) 0.0027(13) 0.0076(11)
C261 0.0584(13) 0.0630(14) 0.0724(16) -0.0157(12) -0.0054(12) -0.0120(11)

loop_
_atom_type_symbol
_atom_type_description
_atom_type_scat_dispersion_real
_atom_type_scat_dispersion_imag
_atom_type_scat_source
C C 0.0181 0.0091 'International Tables Vol C Tables 4.2.6.8 and 6.1.1.4'
H H 0.0000 0.0000 'International Tables Vol C Tables 4.2.6.8 and 6.1.1.4'
O O 0.0492 0.0322 'International Tables Vol C Tables 4.2.6.8 and 6.1.1.4'

loop_
_geom_angle_atom_site_label_1
_geom_angle_atom_site_label_2
_geom_angle_atom_site_label_3
_geom_angle
_geom_angle_site_symmetry_1
_geom_angle_site_symmetry_3
_geom_angle_publ_flag
O111 C11 O16 117.27(19) . . y
O111 C11 C12 122.67(19) . . y
O16 C11 C12 119.92(17) . . y
C11 C12 C13 111.38(17) . . y
C11 C12 C121 110.93(17) . . y
C13 C12 C121 114.20(19) . . y
C11 C12 H12 106.6 . . ?
C13 C12 H12 106.6 . . ?
C121 C12 H12 106.6 . . ?
O131 C13 C12 107.37(15) . . y
O131 C13 C14 112.10(17) . . y
C12 C13 C14 109.38(17) . . y
O131 C13 H13 109.3 . . ?
C12 C13 H13 109.3 . . ?
C14 C13 H13 109.3 . . ?
C15 C14 C13 108.58(15) . . y
C15 C14 C141 111.06(17) . . y
C13 C14 C141 112.20(17) . . y
C15 C14 H14 108.3 . . ?
C13 C14 H14 108.3 . . ?
C141 C14 H14 108.3 . . ?
O16 C15 C14 111.79(15) . . y
O16 C15 C16 105.79(14) . . y
C14 C15 C16 117.35(16) . . y
O16 C15 H15 107.1 . . ?
C14 C15 H15 107.1 . . ?
C16 C15 H15 107.1 . . ?
C11 O16 C15 122.60(15) . . y
C17 C16 C15 112.96(16) . . y
C17 C16 C161 112.05(17) . . y
C15 C16 C161 111.40(16) . . y
C17 C16 H16 106.6 . . ?
C15 C16 H16 106.6 . . ?
C161 C16 H16 106.6 . . ?
O17 C17 C16 112.61(17) . . y
O17 C17 H17A 109.1 . . ?
C16 C17 H17A 109.1 . . ?
O17 C17 H17B 109.1 . . ?
C16 C17 H17B 109.1 . . ?
H17A C17 H17B 107.8 . . ?
C17 O17 H17 109.5 . . ?
C12 C121 H12A 109.5 . . ?
C12 C121 H12B 109.5 . . ?
H12A C121 H12B 109.5 . . ?
C12 C121 H12C 109.5 . . ?
H12A C121 H12C 109.5 . . ?
H12B C121 H12C 109.5 . . ?
C13 O131 H131 109.5 . . ?
C14 C141 H14A 109.5 . . ?
C14 C141 H14B 109.5 . . ?
H14A C141 H14B 109.5 . . ?
C14 C141 H14C 109.5 . . ?
H14A C141 H14C 109.5 . . ?
H14B C141 H14C 109.5 . . ?
C16 C161 H16A 109.5 . . ?
C16 C161 H16B 109.5 . . ?
H16A C161 H16B 109.5 . . ?
C16 C161 H16C 109.5 . . ?
H16A C161 H16C 109.5 . . ?
H16B C161 H16C 109.5 . . ?
O211 C21 O26 117.08(19) . . y
O211 C21 C22 123.4(2) . . y
O26 C21 C22 119.40(18) . . y
C21 C22 C23 110.09(17) . . y
C21 C22 C221 111.84(19) . . y
C23 C22 C221 114.18(19) . . y
C21 C22 H22 106.8 . . ?
C23 C22 H22 106.8 . . ?
C221 C22 H22 106.8 . . ?
O231 C23 C24 112.17(17) . . y
O231 C23 C22 106.47(16) . . y
C24 C23 C22 109.97(17) . . y
O231 C23 H23 109.4 . . ?
C24 C23 H23 109.4 . . ?
C22 C23 H23 109.4 . . ?
C23 C24 C241 112.52(17) . . y
C23 C24 C25 109.00(16) . . y
C241 C24 C25 110.41(17) . . y
C23 C24 H24 108.3 . . ?
C241 C24 H24 108.3 . . ?
C25 C24 H24 108.3 . . ?
O26 C25 C26 106.58(15) . . y
O26 C25 C24 113.15(16) . . y
C26 C25 C24 116.89(17) . . y
O26 C25 H25 106.5 . . ?
C26 C25 H25 106.5 . . ?
C24 C25 H25 106.5 . . ?
C21 O26 C25 123.34(16) . . y
C25 C26 C27 113.25(17) . . y
C25 C26 C261 111.88(17) . . y
C27 C26 C261 110.52(17) . . y
C25 C26 H26 106.9 . . ?
C27 C26 H26 106.9 . . ?
C261 C26 H26 106.9 . . ?
O27 C27 C26 112.42(17) . . y
O27 C27 H27A 109.1 . . ?
C26 C27 H27A 109.1 . . ?
O27 C27 H27B 109.1 . . ?
C26 C27 H27B 109.1 . . ?
H27A C27 H27B 107.9 . . ?
C27 O27 H27 109.5 . . ?
C22 C221 H22A 109.5 . . ?
C22 C221 H22B 109.5 . . ?
H22A C221 H22B 109.5 . . ?
C22 C221 H22C 109.5 . . ?
H22A C221 H22C 109.5 . . ?
H22B C221 H22C 109.5 . . ?
C23 O231 H231 109.5 . . ?
C24 C241 H24A 109.5 . . ?
C24 C241 H24B 109.5 . . ?
H24A C241 H24B 109.5 . . ?
C24 C241 H24C 109.5 . . ?
H24A C241 H24C 109.5 . . ?
H24B C241 H24C 109.5 . . ?
C26 C261 H26A 109.5 . . ?
C26 C261 H26B 109.5 . . ?
H26A C261 H26B 109.5 . . ?
C26 C261 H26C 109.5 . . ?
H26A C261 H26C 109.5 . . ?
H26B C261 H26C 109.5 . . ?

loop_
_geom_bond_atom_site_label_1
_geom_bond_atom_site_label_2
_geom_bond_distance
_geom_bond_site_symmetry_2
_geom_bond_publ_flag
C11 O111 1.213(2) . y
C11 O16 1.337(2) . y
C11 C12 1.505(3) . y
C12 C13 1.519(3) . y
C12 C121 1.521(3) . y
C12 H12 0.9800 . ?
C13 O131 1.420(2) . y
C13 C14 1.523(3) . y
C13 H13 0.9800 . ?
C14 C15 1.519(3) . y
C14 C141 1.533(3) . y
C14 H14 0.9800 . ?
C15 O16 1.471(2) . y
C15 C16 1.520(3) . y
C15 H15 0.9800 . ?
C16 C17 1.513(3) . y
C16 C161 1.526(3) . y
C16 H16 0.9800 . ?
C17 O17 1.424(2) . y
C17 H17A 0.9700 . ?
C17 H17B 0.9700 . ?
O17 H17 0.8200 . ?
C121 H12A 0.9600 . ?
C121 H12B 0.9600 . ?
C121 H12C 0.9600 . ?
O131 H131 0.8200 . ?
C141 H14A 0.9600 . ?
C141 H14B 0.9600 . ?
C141 H14C 0.9600 . ?
C161 H16A 0.9600 . ?
C161 H16B 0.9600 . ?
C161 H16C 0.9600 . ?
C21 O211 1.214(2) . y
C21 O26 1.335(2) . y
C21 C22 1.504(3) . y
C22 C23 1.517(3) . y
C22 C221 1.523(3) . y
C22 H22 0.9800 . ?
C23 O231 1.421(2) . y
C23 C24 1.515(3) . y
C23 H23 0.9800 . ?
C24 C241 1.522(3) . y
C24 C25 1.523(3) . y
C24 H24 0.9800 . ?
C25 O26 1.465(2) . y
C25 C26 1.511(3) . y
C25 H25 0.9800 . ?
C26 C27 1.527(3) . y
C26 C261 1.538(3) . y
C26 H26 0.9800 . ?
C27 O27 1.415(2) . y
C27 H27A 0.9700 . ?
C27 H27B 0.9700 . ?
O27 H27 0.8200 . ?
C221 H22A 0.9600 . ?
C221 H22B 0.9600 . ?
C221 H22C 0.9600 . ?
O231 H231 0.8200 . ?
C241 H24A 0.9600 . ?
C241 H24B 0.9600 . ?
C241 H24C 0.9600 . ?
C261 H26A 0.9600 . ?
C261 H26B 0.9600 . ?
C261 H26C 0.9600 . ?

loop_
_geom_hbond_atom_site_label_D
_geom_hbond_atom_site_label_H
_geom_hbond_distance_DH
_geom_hbond_distance_HA
_geom_hbond_angle_DHA
_geom_hbond_distance_DA
_geom_hbond_atom_site_label_A
_geom_hbond_site_symmetry_A
_geom_hbond_publ_flag
O17 H17 0.82 1.94 173.9 2.752(2) O111 2_757 y
O131 H131 0.82 1.95 176.1 2.773(2) O27 1_555 y
O27 H27 0.82 1.93 176.7 2.748(2) O211 2_566 y
O231 H231 0.82 1.93 168.1 2.739(2) O17 1_554 y

loop_
_geom_torsion_atom_site_label_1
_geom_torsion_atom_site_label_2
_geom_torsion_atom_site_label_3
_geom_torsion_atom_site_label_4
_geom_torsion
_geom_torsion_site_symmetry_1
_geom_torsion_site_symmetry_2
_geom_torsion_site_symmetry_3
_geom_torsion_site_symmetry_4
_geom_torsion_publ_flag
O111 C11 C12 C13 152.3(2) . . . . y
O16 C11 C12 C13 -32.2(3) . . . . y
O111 C11 C12 C121 23.9(3) . . . . y
O16 C11 C12 C121 -160.58(18) . . . . y
C11 C12 C13 O131 -69.8(2) . . . . y
C121 C12 C13 O131 56.9(2) . . . . y
C11 C12 C13 C14 52.1(2) . . . . y
C121 C12 C13 C14 178.73(17) . . . . y
O131 C13 C14 C15 56.0(2) . . . . y
C12 C13 C14 C15 -63.0(2) . . . . y
O131 C13 C14 C141 -67.1(2) . . . . y
C12 C13 C14 C141 173.90(17) . . . . y
C13 C14 C15 O16 51.5(2) . . . . y
C141 C14 C15 O16 175.30(16) . . . . y
C13 C14 C15 C16 173.94(15) . . . . y
C141 C14 C15 C16 -62.2(2) . . . . y
O111 C11 O16 C15 -161.30(18) . . . . y
C12 C11 O16 C15 22.9(3) . . . . y
C14 C15 O16 C11 -32.7(2) . . . . y
C16 C15 O16 C11 -161.51(17) . . . . y
O16 C15 C16 C17 70.29(19) . . . . y
C14 C15 C16 C17 -55.2(2) . . . . y
O16 C15 C16 C161 -56.9(2) . . . . y
C14 C15 C16 C161 177.64(17) . . . . y
C15 C16 C17 O17 174.64(15) . . . . y
C161 C16 C17 O17 -58.5(2) . . . . y
O211 C21 C22 C23 148.7(2) . . . . y
O26 C21 C22 C23 -36.0(3) . . . . y
O211 C21 C22 C221 20.6(3) . . . . y
O26 C21 C22 C221 -164.02(19) . . . . y
C21 C22 C23 O231 -66.2(2) . . . . y
C221 C22 C23 O231 60.6(2) . . . . y
C21 C22 C23 C24 55.6(2) . . . . y
C221 C22 C23 C24 -177.69(18) . . . . y
O231 C23 C24 C241 -66.1(2) . . . . y
C22 C23 C24 C241 175.64(18) . . . . y
O231 C23 C24 C25 56.7(2) . . . . y
C22 C23 C24 C25 -61.5(2) . . . . y
C23 C24 C25 O26 45.8(2) . . . . y
C241 C24 C25 O26 169.85(18) . . . . y
C23 C24 C25 C26 170.16(16) . . . . y
C241 C24 C25 C26 -65.8(2) . . . . y
O211 C21 O26 C25 -161.54(19) . . . . y
C22 C21 O26 C25 22.8(3) . . . . y
C26 C25 O26 C21 -157.47(18) . . . . y
C24 C25 O26 C21 -27.6(3) . . . . y
O26 C25 C26 C27 66.5(2) . . . . y
C24 C25 C26 C27 -61.2(2) . . . . y
O26 C25 C26 C261 -59.2(2) . . . . y
C24 C25 C26 C261 173.12(18) . . . . y
C25 C26 C27 O27 171.33(16) . . . . y
C261 C26 C27 O27 -62.2(2) . . . . y
